data_2207269
loop_
_publ_author_name
'Xin-Hua Li'

_publ_section_title
;
 Bis(dimethylammonium) aquadioxalatocuprate(II) monohydrate
;
_journal_coeditor_code IS6133
_journal_issue 11
_journal_name_full 'Acta Crystallographica Section E'
_journal_page_first m2327
_journal_page_last m2328
_journal_paper_doi 10.1107/S1600536805032721
_journal_volume 61
_journal_year 2005
_chemical_formula_iupac '(C2 H8 N)2 [Cu (C2 O4)2 (H2 O)], H2 O'
_chemical_formula_moiety '2C2 H8 N +, C4 H2 Cu O9 2-, H2 O'
_chemical_formula_sum 'C8 H20 Cu N2 O10'
_chemical_formula_weight 367.81
_chemical_name_systematic
;
Bis(dimethylammonium) aquadioxalatocuprate(II) monohydrate
;
_space_group_IT_number 14
_symmetry_cell_setting monoclinic
_symmetry_space_group_name_Hall '-P 2ybc'
_symmetry_space_group_name_H-M 'P 1 21/c 1'
_atom_sites_solution_hydrogens geom
_atom_sites_solution_primary direct
_atom_sites_solution_secondary difmap
_audit_creation_method SHELXL-97
_cell_angle_alpha 90.00
_cell_angle_beta 118.103(8)
_cell_angle_gamma 90.00
_cell_formula_units_Z 4
_cell_length_a 11.7600(16)
_cell_length_b 9.5328(13)
_cell_length_c 15.3997(16)
_cell_measurement_reflns_used 2706
_cell_measurement_temperature 298(2)
_cell_measurement_theta_max 25.1
_cell_measurement_theta_min 1.96
_cell_volume 1522.9(4)
_computing_cell_refinement 'SAINT (Bruker, 2002)'
_computing_data_collection 'SMART (Bruker, 2002)'
_computing_data_reduction SAINT
_computing_molecular_graphics 'ORTEPII (Johnson, 1976)'
_computing_publication_material SHELXL97
_computing_structure_refinement 'SHELXL97 (Sheldrick, 1997)'
_computing_structure_solution 'SHELXS97 (Sheldrick, 1997)'
_diffrn_ambient_temperature 298(2)
_diffrn_measured_fraction_theta_full 0.998
_diffrn_measured_fraction_theta_max 0.998
_diffrn_measurement_device_type 'Bruker SMART CCD area-detector'
_diffrn_measurement_method \w
_diffrn_radiation_monochromator graphite
_diffrn_radiation_source 'fine-focus sealed tube'
_diffrn_radiation_type MoK\a
_diffrn_radiation_wavelength 0.71073
_diffrn_reflns_av_R_equivalents 0.0199
_diffrn_reflns_av_sigmaI/netI 0.0231
_diffrn_reflns_limit_h_max 14
_diffrn_reflns_limit_h_min -14
_diffrn_reflns_limit_k_max 11
_diffrn_reflns_limit_k_min -11
_diffrn_reflns_limit_l_max 10
_diffrn_reflns_limit_l_min -18
_diffrn_reflns_number 7740
_diffrn_reflns_theta_full 25.10
_diffrn_reflns_theta_max 25.10
_diffrn_reflns_theta_min 1.96
_diffrn_standards_decay_% 0
_diffrn_standards_number 0
_exptl_absorpt_coefficient_mu 1.484
_exptl_absorpt_correction_T_max 0.81
_exptl_absorpt_correction_T_min 0.63
_exptl_absorpt_correction_type numerical
_exptl_absorpt_process_details '(SADABS; Sheldrick, 1996)'
_exptl_crystal_colour blue
_exptl_crystal_density_diffrn 1.604
_exptl_crystal_density_method 'not measured'
_exptl_crystal_description prism
_exptl_crystal_F_000 764
_exptl_crystal_size_max 0.50
_exptl_crystal_size_mid 0.27
_exptl_crystal_size_min 0.14
_refine_diff_density_max 0.281
_refine_diff_density_min -0.315
_refine_ls_extinction_coef 0.0288(13)
_refine_ls_extinction_expression Fc^*^=kFc[1+0.001xFc^2^\l^3^/sin(2\q)]^-1/4^
_refine_ls_extinction_method SHELXL97
_refine_ls_goodness_of_fit_ref 1.063
_refine_ls_hydrogen_treatment constr
_refine_ls_matrix_type full
_refine_ls_number_parameters 192
_refine_ls_number_reflns 2706
_refine_ls_number_restraints 2
_refine_ls_restrained_S_all 1.063
_refine_ls_R_factor_all 0.0280
_refine_ls_R_factor_gt 0.0250
_refine_ls_shift/su_max 0.001
_refine_ls_shift/su_mean 0.000
_refine_ls_structure_factor_coef Fsqd
_refine_ls_weighting_details 'calc w = 1/[\s^2^(Fo^2^)+(0.0421P)^2^+0.272P] where P = (Fo^2^+2Fc^2^)/3'
_refine_ls_weighting_scheme calc
_refine_ls_wR_factor_gt 0.0716
_refine_ls_wR_factor_ref 0.0734
_reflns_number_gt 2436
_reflns_number_total 2706
_reflns_threshold_expression I>2\s(I)
_cod_data_source_file is6133.cif
_cod_data_source_block I
_cod_depositor_comments
;
The following automatic conversions were performed:
'_symmetry_cell_setting' value 'Monoclinic' changed to 'monoclinic'
according to '/home/saulius/struct/CIF-dictionaries/cif_core.dic'
dictionary named 'cif_core.dic' version 2.4.1 from 2010-06-29.

Automatic conversion script
Id: cif_fix_enum 1527 2010-12-29 10:47:43Z saulius 

The following automatic conversions were performed:

'_symmetry_cell_setting' value 'Monoclinic' changed to 'monoclinic'
according to /home/saulius/struct/CIF-dictionaries/cif_core.dic
dictionary named 'cif_core.dic' version 2.4.1 from 2010-06-29.

Automatic conversion script
Id: cif_fix_values 1715 2011-07-08 13:25:40Z adriana 
;
_cod_original_cell_volume 1522.9(3)
_cod_original_sg_symbol_Hall -p2ybc
_cod_original_sg_symbol_H-M 'P 21/c'
_cod_database_code 2207269
_cod_database_fobs_code 2207269

loop_
_symmetry_equiv_pos_as_xyz
'x, y, z'
'-x, y+1/2, -z+1/2'
'-x, -y, -z'
'x, -y-1/2, z-1/2'

loop_
_atom_site_label
_atom_site_fract_x
_atom_site_fract_y
_atom_site_fract_z
_atom_site_U_iso_or_equiv
_atom_site_adp_type
_atom_site_calc_flag
_atom_site_refinement_flags
_atom_site_occupancy
_atom_site_type_symbol
Cu1 0.74046(2) 0.50669(2) 0.026205(15) 0.03824(12) Uani d . 1 Cu
O1 0.84558(12) 0.62061(16) -0.01198(9) 0.0496(4) Uani d . 1 O
O2 0.84272(12) 0.59218(14) 0.15637(8) 0.0429(3) Uani d . 1 O
O3 1.01199(13) 0.73518(15) 0.23078(9) 0.0476(3) Uani d . 1 O
O4 1.02072(13) 0.75238(15) 0.05668(10) 0.0497(4) Uani d . 1 O
O5 0.62100(12) 0.45098(14) -0.10714(9) 0.0400(3) Uani d . 1 O
O6 0.62717(11) 0.40339(12) 0.06348(8) 0.0342(3) Uani d . 1 O
O7 0.45359(13) 0.26632(14) -0.00762(9) 0.0423(3) Uani d . 1 O
O8 0.44818(12) 0.31589(14) -0.18549(9) 0.0437(3) Uani d . 1 O
O9 0.87137(13) 0.30540(17) 0.06525(10) 0.0573(4) Uani d . 1 O
H9A 0.9140 0.3077 0.0357 0.069 Uiso d R 1 H
H9B 0.9122 0.2970 0.1252 0.069 Uiso d R 1 H
C1 0.93483(16) 0.68324(18) 0.05980(12) 0.0341(4) Uani d . 1 C
C2 0.93176(16) 0.67012(18) 0.15908(12) 0.0329(4) Uani d . 1 C
C3 0.53281(15) 0.37110(17) -0.11065(12) 0.0313(4) Uani d . 1 C
C4 0.53657(16) 0.34239(17) -0.00995(12) 0.0294(4) Uani d . 1 C
N1 0.79991(14) 0.42930(16) 0.29708(11) 0.0391(4) Uani d . 1 N
H1A 0.7770 0.4650 0.2370 0.047 Uiso d R 1 H
H1B 0.8660 0.3698 0.3119 0.047 Uiso d R 1 H
C5 0.8437(2) 0.5437(2) 0.36880(19) 0.0563(6) Uani d . 1 C
H5A 0.8656 0.5070 0.4328 0.068 Uiso d R 1 H
H5B 0.9182 0.5873 0.3702 0.068 Uiso d R 1 H
H5C 0.7761 0.6118 0.3504 0.068 Uiso d R 1 H
C6 0.69093(19) 0.3506(2) 0.29342(16) 0.0509(5) Uani d . 1 C
H6A 0.6210 0.4137 0.2801 0.061 Uiso d R 1 H
H6B 0.6635 0.2813 0.2423 0.061 Uiso d R 1 H
H6C 0.7168 0.3051 0.3555 0.061 Uiso d R 1 H
N2 0.32443(14) 0.43850(16) 0.33645(11) 0.0391(4) Uani d . 1 N
H2A 0.3927 0.4876 0.3416 0.047 Uiso d R 1 H
H2B 0.3522 0.3518 0.3602 0.047 Uiso d R 1 H
C7 0.2289(2) 0.4275(2) 0.23194(15) 0.0513(5) Uani d . 1 C
H7A 0.1568 0.3728 0.2256 0.077 Uiso calc R 1 H
H7B 0.2675 0.3829 0.1964 0.077 Uiso calc R 1 H
H7C 0.1999 0.5196 0.2056 0.077 Uiso calc R 1 H
C8 0.2743(3) 0.5066(2) 0.39729(18) 0.0564(6) Uani d . 1 C
H8A 0.2536 0.6027 0.3772 0.068 Uiso d R 1 H
H8B 0.3386 0.5032 0.4652 0.068 Uiso d R 1 H
H8C 0.1982 0.4585 0.3891 0.068 Uiso d R 1 H
O10 0.47194(12) 0.10469(14) 0.14593(9) 0.0472(3) Uani d D 1 O
H10A 0.4657 0.1331 0.1934 0.057 Uiso d RD 1 H
H10B 0.4666 0.1687 0.1092 0.057 Uiso d RD 1 H

loop_
_atom_site_aniso_label
_atom_site_aniso_U_11
_atom_site_aniso_U_22
_atom_site_aniso_U_33
_atom_site_aniso_U_12
_atom_site_aniso_U_13
_atom_site_aniso_U_23
Cu1 0.03723(17) 0.05527(19) 0.02213(16) -0.01639(10) 0.01391(12) -0.00406(9)
O1 0.0519(8) 0.0723(9) 0.0240(7) -0.0302(7) 0.0173(6) -0.0070(6)
O2 0.0444(7) 0.0611(8) 0.0253(7) -0.0151(6) 0.0181(6) -0.0046(6)
O3 0.0454(7) 0.0641(9) 0.0299(7) -0.0153(7) 0.0151(6) -0.0162(6)
O4 0.0523(8) 0.0638(9) 0.0384(8) -0.0272(7) 0.0258(7) -0.0128(6)
O5 0.0398(7) 0.0556(7) 0.0249(6) -0.0150(6) 0.0155(5) -0.0026(6)
O6 0.0352(6) 0.0439(7) 0.0246(6) -0.0049(5) 0.0149(5) -0.0003(5)
O7 0.0502(7) 0.0446(7) 0.0363(7) -0.0150(6) 0.0238(6) -0.0014(5)
O8 0.0464(7) 0.0538(8) 0.0276(7) -0.0180(6) 0.0148(6) -0.0078(6)
O9 0.0517(8) 0.0879(11) 0.0382(8) 0.0197(8) 0.0260(7) 0.0142(7)
C1 0.0366(9) 0.0381(9) 0.0267(9) -0.0060(8) 0.0142(8) -0.0020(7)
C2 0.0316(9) 0.0388(9) 0.0276(9) 0.0008(7) 0.0133(8) -0.0030(7)
C3 0.0330(9) 0.0340(9) 0.0276(9) -0.0003(7) 0.0148(7) 0.0005(7)
C4 0.0336(8) 0.0272(8) 0.0305(9) 0.0022(7) 0.0177(7) 0.0021(6)
N1 0.0416(8) 0.0413(9) 0.0365(9) 0.0079(7) 0.0203(7) 0.0093(7)
C5 0.0522(12) 0.0451(11) 0.0614(15) -0.0079(10) 0.0182(11) -0.0055(10)
C6 0.0426(11) 0.0468(11) 0.0575(13) -0.0062(9) 0.0189(10) -0.0021(9)
N2 0.0417(8) 0.0376(8) 0.0361(9) 0.0066(7) 0.0168(7) 0.0039(6)
C7 0.0535(12) 0.0562(13) 0.0359(11) -0.0052(10) 0.0142(9) 0.0001(9)
C8 0.0657(15) 0.0612(14) 0.0463(14) 0.0095(10) 0.0298(12) -0.0040(9)
O10 0.0595(8) 0.0508(8) 0.0355(7) -0.0018(7) 0.0260(7) 0.0042(6)

loop_
_atom_type_symbol
_atom_type_description
_atom_type_scat_dispersion_real
_atom_type_scat_dispersion_imag
_atom_type_scat_source
C C 0.0033 0.0016 'International Tables Vol C Tables 4.2.6.8 and 6.1.1.4'
H H 0.0000 0.0000 'International Tables Vol C Tables 4.2.6.8 and 6.1.1.4'
Cu Cu 0.3201 1.2651 'International Tables Vol C Tables 4.2.6.8 and 6.1.1.4'
N N 0.0061 0.0033 'International Tables Vol C Tables 4.2.6.8 and 6.1.1.4'
O O 0.0106 0.0060 'International Tables Vol C Tables 4.2.6.8 and 6.1.1.4'

loop_
_geom_angle_atom_site_label_1
_geom_angle_atom_site_label_2
_geom_angle_atom_site_label_3
_geom_angle
_geom_angle_publ_flag
O1 Cu1 O2 84.57(5) yes
O1 Cu1 O5 94.58(5) yes
O1 Cu1 O6 176.01(6) yes
O1 Cu1 O9 95.78(6) yes
O2 Cu1 O5 170.07(6) yes
O2 Cu1 O6 94.82(5) yes
O2 Cu1 O9 93.74(5) yes
O5 Cu1 O6 85.34(5) yes
O5 Cu1 O9 96.19(6) yes
O6 Cu1 O9 88.19(5) yes
C1 O1 Cu1 112.78(11) ?
C2 O2 Cu1 112.07(11) ?
C3 O5 Cu1 112.34(10) ?
C4 O6 Cu1 111.84(10) ?
Cu1 O9 H9A 109.5 ?
Cu1 O9 H9B 109.5 ?
H9A O9 H9B 116.2 ?
O4 C1 O1 125.57(16) ?
O4 C1 C2 118.95(15) ?
O1 C1 C2 115.47(15) ?
O3 C2 O2 126.67(16) ?
O3 C2 C1 118.69(15) ?
O2 C2 C1 114.64(14) ?
O8 C3 O5 125.56(15) ?
O8 C3 C4 119.28(15) ?
O5 C3 C4 115.16(14) ?
O7 C4 O6 125.99(15) ?
O7 C4 C3 118.87(15) ?
O6 C4 C3 115.13(14) ?
C5 N1 C6 113.70(17) ?
C5 N1 H1A 108.8 ?
C6 N1 H1A 108.8 ?
C5 N1 H1B 108.8 ?
C6 N1 H1B 108.8 ?
H1A N1 H1B 107.7 ?
N1 C5 H5A 109.5 ?
N1 C5 H5B 109.5 ?
H5A C5 H5B 109.5 ?
N1 C5 H5C 109.5 ?
H5A C5 H5C 109.5 ?
H5B C5 H5C 109.5 ?
N1 C6 H6A 109.5 ?
N1 C6 H6B 109.5 ?
H6A C6 H6B 109.5 ?
N1 C6 H6C 109.5 ?
H6A C6 H6C 109.5 ?
H6B C6 H6C 109.5 ?
C7 N2 C8 113.57(17) ?
C7 N2 H2A 108.8 ?
C8 N2 H2A 108.8 ?
C7 N2 H2B 108.9 ?
C8 N2 H2B 108.9 ?
H2A N2 H2B 107.7 ?
N2 C7 H7A 109.5 ?
N2 C7 H7B 109.5 ?
H7A C7 H7B 109.5 ?
N2 C7 H7C 109.5 ?
H7A C7 H7C 109.5 ?
H7B C7 H7C 109.5 ?
N2 C8 H8A 109.5 ?
N2 C8 H8B 109.5 ?
H8A C8 H8B 109.5 ?
N2 C8 H8C 109.4 ?
H8A C8 H8C 109.5 ?
H8B C8 H8C 109.5 ?
H10A O10 H10B 111.3 ?

loop_
_geom_bond_atom_site_label_1
_geom_bond_atom_site_label_2
_geom_bond_distance
_geom_bond_publ_flag
Cu1 O1 1.9334(12) yes
Cu1 O2 1.9640(12) yes
Cu1 O5 1.9377(12) yes
Cu1 O6 1.9480(11) yes
Cu1 O9 2.3540(15) yes
O1 C1 1.260(2) ?
O2 C2 1.268(2) ?
O3 C2 1.230(2) ?
O4 C1 1.226(2) ?
O5 C3 1.267(2) ?
O6 C4 1.272(2) ?
O7 C4 1.230(2) ?
O8 C3 1.231(2) ?
O9 H9A 0.8201 ?
O9 H9B 0.8200 ?
C1 C2 1.551(2) ?
C3 C4 1.555(2) ?
N1 C5 1.462(3) ?
N1 C6 1.463(2) ?
N1 H1A 0.9000 ?
N1 H1B 0.9000 ?
C5 H5A 0.9600 ?
C5 H5B 0.9600 ?
C5 H5C 0.9599 ?
C6 H6A 0.9600 ?
C6 H6B 0.9600 ?
C6 H6C 0.9600 ?
N2 C7 1.470(2) ?
N2 C8 1.472(3) ?
N2 H2A 0.9001 ?
N2 H2B 0.9000 ?
C7 H7A 0.9600 ?
C7 H7B 0.9600 ?
C7 H7C 0.9600 ?
C8 H8A 0.9600 ?
C8 H8B 0.9600 ?
C8 H8C 0.9600 ?
O10 H10A 0.8142 ?
O10 H10B 0.8136 ?

loop_
_geom_hbond_atom_site_label_D
_geom_hbond_atom_site_label_H
_geom_hbond_atom_site_label_A
_geom_hbond_site_symmetry_A
_geom_hbond_distance_DH
_geom_hbond_distance_HA
_geom_hbond_distance_DA
_geom_hbond_angle_DHA
O10 H10B O7 . 0.81 1.97 2.7443(18) 160
O10 H10A O8 4_566 0.81 2.03 2.8415(18) 174
N2 H2B O8 4_566 0.90 2.25 2.929(2) 132
N2 H2B O7 4_566 0.90 2.13 2.907(2) 144
N2 H2A O10 2_655 0.90 1.88 2.776(2) 175
N1 H1B O3 2_745 0.90 2.24 3.065(2) 152
N1 H1B O4 2_745 0.90 2.14 2.809(2) 130
N1 H1A O6 . 0.90 2.48 3.2006(19) 137
N1 H1A O2 . 0.90 2.12 2.896(2) 143
O9 H9B O3 2_745 0.82 2.05 2.8525(19) 167
O9 H9A O4 3_765 0.82 1.99 2.7722(19) 158

loop_
_geom_torsion_atom_site_label_1
_geom_torsion_atom_site_label_2
_geom_torsion_atom_site_label_3
_geom_torsion_atom_site_label_4
_geom_torsion
O5 Cu1 O1 C1 176.49(13)
O2 Cu1 O1 C1 6.42(13)
O9 Cu1 O1 C1 -86.80(14)
O1 Cu1 O2 C2 -4.58(12)
O6 Cu1 O2 C2 179.37(12)
O9 Cu1 O2 C2 90.87(12)
O1 Cu1 O5 C3 -179.68(12)
O6 Cu1 O5 C3 -3.68(12)
O9 Cu1 O5 C3 83.99(12)
O5 Cu1 O6 C4 3.93(11)
O2 Cu1 O6 C4 173.97(11)
O9 Cu1 O6 C4 -92.43(11)
Cu1 O1 C1 O4 173.69(16)
Cu1 O1 C1 C2 -6.8(2)
Cu1 O2 C2 O3 -178.71(15)
Cu1 O2 C2 C1 2.21(18)
O4 C1 C2 O3 3.5(3)
O1 C1 C2 O3 -176.02(16)
O4 C1 C2 O2 -177.33(16)
O1 C1 C2 O2 3.1(2)
Cu1 O5 C3 O8 -176.63(14)
Cu1 O5 C3 C4 2.77(18)
Cu1 O6 C4 O7 177.49(15)
Cu1 O6 C4 C3 -3.41(17)
O8 C3 C4 O7 -0.9(2)
O5 C3 C4 O7 179.64(16)
O8 C3 C4 O6 179.91(15)
O5 C3 C4 O6 0.5(2)
